data_1535952
loop_
_publ_author_name
'Jacobs, H.'
'Jaenichen, K.'

_publ_section_title
;
 Darstellung und Kristallstruktur von Tetraamidoaluminaten des Rubidiums
 und Caesiums, Rb (Al (N H2)4) und Cs (Al (N H2)4)
;
_journal_name_full 'Journal of the Less-Common Metals'
_journal_page_first 315
_journal_page_last 325
_journal_volume 159
_journal_year 1990
_chemical_formula_sum 'Al H8 N4 Rb'
_chemical_name_systematic 'Rb (Al (N H2)4)'
_space_group_IT_number 85
_symmetry_space_group_name_Hall '-P 4a'
_symmetry_space_group_name_H-M 'P 4/n :2'
_cell_angle_alpha 90
_cell_angle_beta 90
_cell_angle_gamma 90
_cell_formula_units_Z 2
_cell_length_a 7.406
_cell_length_b 7.406
_cell_length_c 5.386
_cell_volume 295.416
_citation_journal_id_ASTM JCOMAH
_cod_data_source_file Jacobs_JCOMAH_1990_1759.cif
_cod_data_source_block H8Al1N4Rb1
_cod_original_cell_volume 295.4159
_cod_original_formula_sum 'H8 Al1 N4 Rb1'
_cod_database_code 1535952

loop_
_symmetry_equiv_pos_as_xyz
x,y,z
-y+1/2,x,z
-x+1/2,-y+1/2,z
y,-x+1/2,z
-x,-y,-z
y-1/2,-x,-z
x-1/2,y-1/2,-z
-y,x-1/2,-z

loop_
_atom_site_label
_atom_site_type_symbol
_atom_site_fract_x
_atom_site_fract_y
_atom_site_fract_z
_atom_site_occupancy
_atom_site_U_iso_or_equiv
H1 H+1 0.68 0.42 0.61 1 0.0
Rb1 Rb+1 0.25 0.25 0.7104 1 0.0
Al1 Al+3 0.25 0.75 0 1 0.0
H2 H+1 0.61 0.5 0.83 1 0.0
N1 N-3 0.642 0.411 0.791 1 0.0
